data_2103659
loop_
_publ_author_name
'Burchell, Colin J.'
'Ferguson, George'
'Lough, Alan J.'
'Gregson, Richard M.'
'Glidewell, Christopher'

_publ_section_title
;
 Hydrated salts of 3,5-dihydroxybenzoic acid with organic diamines:
 hydrogen-bonded supramolecular structures in two and three dimensions
;
_journal_issue 3
_journal_name_full 'Acta Crystallographica Section B'
_journal_page_first 329
_journal_page_last 338
_journal_paper_doi 10.1107/S0108768100019832
_journal_volume 57
_journal_year 2001
_chemical_formula_moiety 'C4 H12 N2, 2(C7 H5 O4), 4(H2 O)'
_chemical_formula_sum 'C18 H30 N2 O12'
_chemical_formula_weight 466.44
_chemical_name_systematic
;
Piperazinee--3,5-dihydroxybenzoic acid--water (1/2/4)
;
_space_group_IT_number 2
_symmetry_cell_setting triclinic
_symmetry_space_group_name_Hall '-P 1'
_symmetry_space_group_name_H-M 'P -1'
_cell_angle_alpha 104.981(2)
_cell_angle_beta 97.134(2)
_cell_angle_gamma 98.066(2)
_cell_formula_units_Z 1
_cell_length_a 7.7793(3)
_cell_length_b 8.1656(3)
_cell_length_c 9.0662(4)
_cell_measurement_reflns_used 5313
_cell_measurement_temperature 100(2)
_cell_measurement_theta_max 27.41
_cell_measurement_theta_min 2.62
_cell_volume 543.02(4)
_computing_cell_refinement 'DENZO-SMN (Otwinowski & Minor, 1997)'
_computing_data_collection 'Kappa-CCD server software (Nonius, 1997)'
_computing_data_reduction 'DENZO-SMN (Otwinowski & Minor, 1997)'
_computing_molecular_graphics 'NRCVAX-96, ORTEP (Johnson, 1976), PLATON (Spek, 2000)'
_computing_publication_material 'NRCVAX-96, SHELXL-97  and WordPerfect macro PRPKAPPA (Ferguson, 1999)'
_computing_structure_refinement 'NRCVAX-96 and SHELXL-97 (Sheldrick, 1997b)'
_computing_structure_solution 'SHELXS-97 (Sheldrick, 1997a)'
_diffrn_ambient_temperature 100(2)
_diffrn_measured_fraction_theta_full .977
_diffrn_measured_fraction_theta_max .977
_diffrn_measurement_device_type Kappa-CCD
_diffrn_measurement_method '\f scans and \w scans with \k offsets'
_diffrn_radiation_monochromator graphite
_diffrn_radiation_source 'fine-focus sealed X-ray tube'
_diffrn_radiation_type 'Mo K\a'
_diffrn_radiation_wavelength .71073
_diffrn_reflns_av_R_equivalents .022
_diffrn_reflns_av_sigmaI/netI .038
_diffrn_reflns_limit_h_max 10
_diffrn_reflns_limit_h_min 0
_diffrn_reflns_limit_k_max 10
_diffrn_reflns_limit_k_min -10
_diffrn_reflns_limit_l_max 11
_diffrn_reflns_limit_l_min -11
_diffrn_reflns_number 5313
_diffrn_reflns_theta_full 27.42
_diffrn_reflns_theta_max 27.41
_diffrn_reflns_theta_min 2.62
_diffrn_standards_decay_% 0
_exptl_absorpt_coefficient_mu .121
_exptl_absorpt_correction_T_max .9705
_exptl_absorpt_correction_T_min .9579
_exptl_absorpt_correction_type multi-scan
_exptl_absorpt_process_details 'DENZO-SMN (Otwinowski & Minor, 1997)'
_exptl_crystal_colour colourless
_exptl_crystal_density_diffrn 1.426
_exptl_crystal_density_method 'not measured'
_exptl_crystal_description block
_exptl_crystal_F_000 248
_exptl_crystal_size_max .36
_exptl_crystal_size_mid .35
_exptl_crystal_size_min .25
_refine_diff_density_max .371
_refine_diff_density_min -.240
_refine_ls_extinction_method none
_refine_ls_goodness_of_fit_ref 1.055
_refine_ls_hydrogen_treatment constr
_refine_ls_matrix_type full
_refine_ls_number_parameters 169
_refine_ls_number_reflns 2430
_refine_ls_number_restraints 4
_refine_ls_restrained_S_all 1.054
_refine_ls_R_factor_all .0433
_refine_ls_R_factor_gt .0370
_refine_ls_shift/su_max .000
_refine_ls_shift/su_mean .000
_refine_ls_structure_factor_coef Fsqd
_refine_ls_weighting_details 'w=1/[\s^2^(Fo^2^)+(0.0343P)^2^+0.2285P] where P=(Fo^2^+2Fc^2^)/3'
_refine_ls_weighting_scheme calc
_refine_ls_wR_factor_ref .0957
_reflns_number_gt 2133
_reflns_number_total 2430
_reflns_threshold_expression >2\s(I)
_cod_data_source_file na0115.cif
_cod_data_source_block 2
_cod_depositor_comments
;
The following automatic conversions were performed:
'_exptl_absorpt_correction_type' value 'Multi-scan' changed to
'multi-scan' according to
'/home/saulius/struct/CIF-dictionaries/cif_core.dic' dictionary named
'cif_core.dic' version 2.4.1 from 2010-06-29.

Automatic conversion script
Id: cif_fix_enum 1527 2010-12-29 10:47:43Z saulius 

The following automatic conversions were performed:

'_exptl_absorpt_correction_type' value 'Multi-scan' changed to
'multi-scan' according to
/home/saulius/struct/CIF-dictionaries/cif_core.dic dictionary named
'cif_core.dic' version 2.4.1 from 2010-06-29.

Automatic conversion script
Id: cif_fix_values 1715 2011-07-08 13:25:40Z adriana 
;
_cod_database_code 2103659
_cod_database_fobs_code 2103659

loop_
_symmetry_equiv_pos_as_xyz
'x, y, z'
'-x, -y, -z'

loop_
_atom_site_label
_atom_site_fract_x
_atom_site_fract_y
_atom_site_fract_z
_atom_site_U_iso_or_equiv
_atom_site_adp_type
_atom_site_calc_flag
_atom_site_refinement_flags
_atom_site_occupancy
_atom_site_type_symbol
O11 .31130(13) .03684(11) .19272(10) .0222(2) Uani d . 1 O
O12 .22143(13) .07173(11) -.03919(10) .0233(2) Uani d . 1 O
O13 -.09415(12) -.53185(11) -.33656(10) .0202(2) Uani d . 1 O
O15 .33241(11) -.59393(11) .06812(10) .0188(2) Uani d . 1 O
C11 .20747(16) -.21402(15) -.02008(14) .0158(2) Uani d . 1 C
C12 .08083(16) -.28557(15) -.15306(14) .0161(2) Uani d . 1 C
C13 .03720(15) -.46389(15) -.21061(13) .0155(2) Uani d . 1 C
C14 .12236(16) -.57084(15) -.14087(14) .0155(2) Uani d . 1 C
C15 .24868(15) -.49737(15) -.00874(14) .0148(2) Uani d . 1 C
C16 .29204(16) -.31895(15) .05212(14) .0161(2) Uani d . 1 C
C17 .24984(16) -.02119(15) .04836(14) .0173(3) Uani d . 1 C
N1 .39363(13) .36987(13) .37028(11) .0162(2) Uani d . 1 N
C2 .36286(17) .37976(16) .53142(14) .0199(3) Uani d . 1 C
C3 .41841(16) .56356(16) .63309(14) .0196(3) Uani d . 1 C
O1 .1731(4) -.1323(2) .40019(15) .0350(7) Uani d PD .823(6) O
O1A .2602(15) -.1591(10) .4031(9) .034 Uiso d P .177(6) O
O2 .35406(16) .02471(16) -.31268(13) .0325(3) Uani d PD .912(2) O
O2A .1675(16) .0368(15) -.3552(14) .032 Uiso d P .088(2) O
H13 -.1194 -.6391 -.3523 .030 Uiso calc R 1 H
H15 .2893 -.6987 .0278 .028 Uiso calc R 1 H
H12 .0253 -.2136 -.2035 .019 Uiso calc R 1 H
H14 .0943 -.6925 -.1832 .019 Uiso calc R 1 H
H16 .3787 -.2693 .1423 .019 Uiso calc R 1 H
H1C .3227 .4333 .3285 .019 Uiso calc R 1 H
H1D .3634 .2572 .3104 .019 Uiso calc R 1 H
H2C .4312 .3038 .5737 .024 Uiso calc R 1 H
H2D .2365 .3396 .5304 .024 Uiso calc R 1 H
H3A .3425 .6374 .5962 .024 Uiso calc R 1 H
H3B .4033 .5681 .7408 .024 Uiso calc R 1 H
H1A .227(3) -.079(3) .4903(15) .050(3) Uiso d PD .823(6) H
H1B .216(3) -.088(3) .335(2) .050(3) Uiso d PD .823(6) H
H2A .4552(17) .008(3) -.282(2) .050(3) Uiso d PD .912(2) H
H2B .293(3) .030(3) -.241(2) .050(3) Uiso d PD .912(2) H

loop_
_atom_site_aniso_label
_atom_site_aniso_U_11
_atom_site_aniso_U_22
_atom_site_aniso_U_33
_atom_site_aniso_U_12
_atom_site_aniso_U_13
_atom_site_aniso_U_23
O11 .0312(5) .0135(4) .0176(4) .0018(4) -.0012(4) .0008(3)
O12 .0350(5) .0127(4) .0214(5) .0037(4) .0007(4) .0055(4)
O13 .0214(5) .0164(4) .0183(5) .0016(3) -.0056(4) .0021(4)
O15 .0225(5) .0129(4) .0194(5) .0031(3) -.0035(4) .0050(4)
C11 .0177(6) .0129(5) .0158(6) .0012(4) .0036(5) .0026(5)
C12 .0178(6) .0155(6) .0158(6) .0047(4) .0021(5) .0053(5)
C13 .0148(6) .0168(6) .0133(5) .0015(4) .0016(4) .0024(5)
C14 .0167(6) .0124(5) .0163(6) .0018(4) .0031(5) .0027(4)
C15 .0151(6) .0150(6) .0157(6) .0039(4) .0034(5) .0058(5)
C16 .0171(6) .0153(6) .0140(6) .0011(4) .0002(4) .0030(5)
C17 .0188(6) .0135(6) .0187(6) .0025(4) .0025(5) .0033(5)
N1 .0182(5) .0141(5) .0139(5) .0019(4) -.0017(4) .0025(4)
C2 .0218(6) .0214(6) .0147(6) -.0026(5) .0010(5) .0060(5)
C3 .0170(6) .0241(6) .0149(6) .0018(5) .0014(5) .0021(5)
O1 .0548(16) .0218(7) .0179(6) -.0122(7) -.0007(6) .0006(5)
O2 .0316(7) .0419(7) .0205(6) .0028(5) -.0012(5) .0073(5)

loop_
_atom_type_symbol
_atom_type_description
_atom_type_scat_dispersion_real
_atom_type_scat_dispersion_imag
_atom_type_scat_source
C C .0033 .0016 'International Tables Vol C Tables 4.2.6.8 and 6.1.1.4'
H H .0000 .0000 'International Tables Vol C Tables 4.2.6.8 and 6.1.1.4'
N N .0061 .0033 'International Tables Vol C Tables 4.2.6.8 and 6.1.1.4'
O O .0106 .0060 'International Tables Vol C Tables 4.2.6.8 and 6.1.1.4'

loop_
_geom_angle_atom_site_label_1
_geom_angle_atom_site_label_2
_geom_angle_atom_site_label_3
_geom_angle_site_symmetry_1
_geom_angle_site_symmetry_3
_geom_angle
_geom_angle_publ_flag
C13 O13 H13 . . 109.5 no
C15 O15 H15 . . 109.5 no
C16 C11 C12 . . 120.70(11) no
C16 C11 C17 . . 119.67(11) no
C12 C11 C17 . . 119.61(11) no
C13 C12 C11 . . 118.93(11) no
C13 C12 H12 . . 120.5 no
C11 C12 H12 . . 120.5 no
O13 C13 C12 . . 118.06(10) no
O13 C13 C14 . . 120.86(10) no
C12 C13 C14 . . 121.07(11) no
C15 C14 C13 . . 119.21(11) no
C15 C14 H14 . . 120.4 no
C13 C14 H14 . . 120.4 no
O15 C15 C14 . . 122.32(10) no
O15 C15 C16 . . 117.16(10) no
C14 C15 C16 . . 120.51(11) no
C11 C16 C15 . . 119.54(11) no
C11 C16 H16 . . 120.2 no
C15 C16 H16 . . 120.2 no
O12 C17 O11 . . 124.18(11) no
O12 C17 C11 . . 118.26(11) no
O11 C17 C11 . . 117.55(10) no
C2 N1 C3 . 2_666 111.57(9) no
C2 N1 H1C . . 109.3 no
C3 N1 H1C 2_666 . 109.3 no
C2 N1 H1D . . 109.3 no
C3 N1 H1D 2_666 . 109.3 no
H1C N1 H1D . . 108.0 no
N1 C2 C3 . . 109.99(10) no
N1 C2 H2C . . 109.7 no
C3 C2 H2C . . 109.7 no
N1 C2 H2D . . 109.7 no
C3 C2 H2D . . 109.7 no
H2C C2 H2D . . 108.2 no
N1 C3 C2 2_666 . 110.59(10) no
N1 C3 H3A 2_666 . 109.5 no
C2 C3 H3A . . 109.5 no
N1 C3 H3B 2_666 . 109.5 no
C2 C3 H3B . . 109.5 no
H3A C3 H3B . . 108.1 no
H1A O1 H1B . . 109(2) no
H2A O2 H2B . . 110(2) no

loop_
_geom_bond_atom_site_label_1
_geom_bond_atom_site_label_2
_geom_bond_site_symmetry_2
_geom_bond_distance
_geom_bond_publ_flag
O11 C17 . 1.2753(15) no
O12 C17 . 1.2527(15) no
O13 C13 . 1.3709(14) no
O13 H13 . .84 no
O15 C15 . 1.3590(14) no
O15 H15 . .84 no
C11 C16 . 1.3917(16) no
C11 C12 . 1.3945(17) no
C11 C17 . 1.5071(16) no
C12 C13 . 1.3900(16) no
C12 H12 . .95 no
C13 C14 . 1.3947(16) no
C14 C15 . 1.3897(17) no
C14 H14 . .95 no
C15 C16 . 1.3932(16) no
C16 H16 . .95 no
N1 C2 . 1.4931(15) no
N1 C3 2_666 1.4937(15) no
N1 H1C . .92 no
N1 H1D . .92 no
C2 C3 . 1.5142(17) no
C2 H2C . .99 no
C2 H2D . .99 no
C3 N1 2_666 1.4937(15) no
C3 H3A . .99 no
C3 H3B . .99 no
O1 O1A . .740(10) no
O1 H1A . .845(10) no
O1 H1B . .845(10) no
O2 O2A . 1.478(12) no
O2 H2A . .845(10) no
O2 H2B . .845(10) no

loop_
_geom_hbond_atom_site_label_D
_geom_hbond_atom_site_label_H
_geom_hbond_atom_site_label_A
_geom_hbond_site_symmetry_A
_geom_hbond_distance_DH
_geom_hbond_distance_HA
_geom_hbond_distance_DA
_geom_hbond_angle_DHA
_geom_hbond_publ_flag
O1 H1A O2 1_556 .84(2) 1.85(2) 2.694(2) 176(2) yes
O1 H1B O11 . .85(2) 1.99(2) 2.834(2) 175(2) yes
O2 H2A O11 2_655 .84(2) 2.02(2) 2.856(2) 175(2) yes
O2 H2B O12 . .85(2) 1.94(2) 2.759(2) 163(2) yes
O13 H13 O1 2_545 .84 1.78 2.618(2) 176 yes
O15 H15 O12 1_545 .84 1.79 2.627(2) 172 yes
N1 H1C O13 2 .92 2.05 2.858(2) 145 yes
N1 H1D O11 . .92 1.80 2.718(2) 178 yes

loop_
_geom_torsion_atom_site_label_1
_geom_torsion_atom_site_label_2
_geom_torsion_atom_site_label_3
_geom_torsion_atom_site_label_4
_geom_torsion_site_symmetry_1
_geom_torsion_site_symmetry_4
_geom_torsion
_geom_torsion_publ_flag
C16 C11 C12 C13 . . 1.48(17) no
C17 C11 C12 C13 . . -176.99(11) no
C11 C12 C13 O13 . . 176.60(10) no
C11 C12 C13 C14 . . -2.34(18) no
O13 C13 C14 C15 . . -176.79(10) no
C12 C13 C14 C15 . . 2.13(18) no
C13 C14 C15 O15 . . 177.71(11) no
C13 C14 C15 C16 . . -1.03(17) no
C12 C11 C16 C15 . . -.42(18) no
C17 C11 C16 C15 . . 178.05(11) no
O15 C15 C16 C11 . . -178.62(10) no
C14 C15 C16 C11 . . .19(18) no
C16 C11 C17 O12 . . 156.59(12) no
C12 C11 C17 O12 . . -24.92(17) no
C16 C11 C17 O11 . . -23.96(17) no
C12 C11 C17 O11 . . 154.53(11) no
C3 N1 C2 C3 2_666 . 56.90(14) no
N1 C2 C3 N1 . 2_666 -56.33(14) no
